data_4506316
loop_
_publ_author_name
'Xu, Guohai'
'He, Xiyun'
'Lv, Jianyi'
'Zhou, Zhonggao'
'Du, Ziyi'
'Xie, Yongrong'

_publ_section_title
;
 Solvent-Dependent Assemblies of Trinuclear Copper Cluster into Variable
 Frameworks Based on Mixed Ligands of Polyalcohol Amines and Organic
 Carboxylates
;
_journal_issue 7
_journal_name_full 'Crystal Growth &amp; Design'
_journal_page_first 3619
_journal_paper_doi 10.1021/cg300434k
_journal_volume 12
_journal_year 2012
_chemical_formula_moiety 'C20 H24 Cu1.50 N O8'
_chemical_formula_sum 'C20 H24 Cu1.5 N O8'
_chemical_formula_weight 501.71
_chemical_melting_point ?
_chemical_name_systematic
;
 ?
;
_space_group_IT_number 14
_symmetry_cell_setting monoclinic
_symmetry_space_group_name_Hall '-P 2yn'
_symmetry_space_group_name_H-M 'P 1 21/n 1'
_atom_sites_solution_hydrogens geom
_atom_sites_solution_primary direct
_atom_sites_solution_secondary difmap
_audit_creation_method SHELXL-97
_cell_angle_alpha 90.000(5)
_cell_angle_beta 101.446(5)
_cell_angle_gamma 90.000(5)
_cell_formula_units_Z 4
_cell_length_a 7.849(5)
_cell_length_b 14.739(5)
_cell_length_c 18.495(5)
_cell_measurement_temperature 293(2)
_cell_measurement_theta_max 29.5
_cell_measurement_theta_min 2.3
_cell_volume 2097.1(16)
_computing_cell_refinement 'SAINT (Bruker, 1999)'
_computing_data_collection 'SMART (Bruker, 1997)'
_computing_data_reduction 'SAINT (Bruker, 1999)'
_computing_molecular_graphics 'SHELXTL-PLUS (Sheldrick, 1990)'
_computing_publication_material SHELXL-97
_computing_structure_refinement 'SHELXL-97 (Sheldrick, 1997)'
_computing_structure_solution 'SHELXS-97(Sheldrick, 1997)'
_diffrn_ambient_temperature 293(2)
_diffrn_measured_fraction_theta_full 0.981
_diffrn_measured_fraction_theta_max 0.907
_diffrn_measurement_device_type 'Bruker SMART APEX CCD'
_diffrn_measurement_method '\w scan'
_diffrn_radiation_monochromator graphite
_diffrn_radiation_source 'fine-focus sealed tube'
_diffrn_radiation_type MoK\a
_diffrn_radiation_wavelength 0.71069
_diffrn_reflns_av_R_equivalents 0.0317
_diffrn_reflns_av_sigmaI/netI 0.0387
_diffrn_reflns_limit_h_max 10
_diffrn_reflns_limit_h_min -10
_diffrn_reflns_limit_k_max 19
_diffrn_reflns_limit_k_min -20
_diffrn_reflns_limit_l_max 25
_diffrn_reflns_limit_l_min -25
_diffrn_reflns_number 15939
_diffrn_reflns_theta_full 25.00
_diffrn_reflns_theta_max 29.47
_diffrn_reflns_theta_min 2.25
_exptl_absorpt_coefficient_mu 1.582
_exptl_absorpt_correction_T_max 0.302
_exptl_absorpt_correction_T_min 0.264
_exptl_absorpt_correction_type multi-scan
_exptl_absorpt_process_details 'SADABS (Sheldrick, 1996)'
_exptl_crystal_colour blue
_exptl_crystal_density_diffrn 1.589
_exptl_crystal_density_method 'not measured'
_exptl_crystal_description block
_exptl_crystal_F_000 1034
_exptl_crystal_size_max 0.40
_exptl_crystal_size_mid 0.16
_exptl_crystal_size_min 0.15
_refine_diff_density_max 0.647
_refine_diff_density_min -0.370
_refine_diff_density_rms 0.077
_refine_ls_extinction_method none
_refine_ls_goodness_of_fit_ref 1.036
_refine_ls_hydrogen_treatment mixed
_refine_ls_matrix_type full
_refine_ls_number_parameters 283
_refine_ls_number_reflns 5277
_refine_ls_number_restraints 3
_refine_ls_restrained_S_all 1.036
_refine_ls_R_factor_all 0.0595
_refine_ls_R_factor_gt 0.0397
_refine_ls_shift/su_max 0.001
_refine_ls_shift/su_mean 0.000
_refine_ls_structure_factor_coef Fsqd
_refine_ls_weighting_details 'calc w=1/[\s^2^(Fo^2^)+(0.0555P)^2^+0.9269P] where P=(Fo^2^+2Fc^2^)/3'
_refine_ls_weighting_scheme calc
_refine_ls_wR_factor_gt 0.1019
_refine_ls_wR_factor_ref 0.1107
_reflns_number_gt 3928
_reflns_number_total 5277
_reflns_threshold_expression >2sigma(I)
_cod_data_source_file cg300434k_si_002.cif
_cod_data_source_block compound6
_cod_depositor_comments
;
The following automatic conversions were performed:

'_chemical_melting_point' value 'not measured' was changed to '?' -
the value is undefined or not given.

'_symmetry_cell_setting' value
'Monoclinic' changed to 'monoclinic' according to
/home/saulius/struct/CIF-dictionaries/cif_core.dic dictionary named
'cif_core.dic' version 2.4.1 from 2010-06-29.

Automatic conversion script
Id: cif_fix_values 1891 2012-01-12 08:04:46Z andrius 
;
_cod_original_sg_symbol_H-M P2(1)/n
_cod_original_formula_sum 'C20 H24 Cu1.50 N O8'
_cod_database_code 4506316

loop_
_symmetry_equiv_pos_as_xyz
'x, y, z'
'-x+1/2, y+1/2, -z+1/2'
'-x, -y, -z'
'x-1/2, -y-1/2, z-1/2'

loop_
_atom_site_label
_atom_site_type_symbol
_atom_site_fract_x
_atom_site_fract_y
_atom_site_fract_z
_atom_site_U_iso_or_equiv
_atom_site_adp_type
_atom_site_occupancy
_atom_site_symmetry_multiplicity
_atom_site_calc_flag
_atom_site_refinement_flags
C1 C -0.2583(3) 0.58418(18) 0.79566(14) 0.0281(5) Uani 1 1 d .
C2 C -0.1079(3) 0.53942(17) 0.84578(14) 0.0254(5) Uani 1 1 d .
C3 C -0.0634(4) 0.44889(19) 0.83736(15) 0.0312(6) Uani 1 1 d .
H3 H -0.1292 0.4144 0.7999 0.037 Uiso 1 1 calc R
C4 C 0.0768(4) 0.40975(19) 0.88383(16) 0.0356(6) Uani 1 1 d .
H4 H 0.1049 0.3493 0.8780 0.043 Uiso 1 1 calc R
C5 C 0.1745(3) 0.46150(19) 0.93900(14) 0.0302(6) Uani 1 1 d .
C6 C 0.1332(3) 0.55152(19) 0.94878(15) 0.0315(6) Uani 1 1 d .
H6 H 0.2001 0.5860 0.9860 0.038 Uiso 1 1 calc R
C7 C -0.0087(4) 0.58930(18) 0.90242(15) 0.0305(6) Uani 1 1 d .
H7 H -0.0382 0.6493 0.9093 0.037 Uiso 1 1 calc R
C8 C 0.4226(3) 0.36294(18) 0.97551(15) 0.0312(6) Uani 1 1 d .
C9 C 0.4855(4) 0.30276(18) 1.03093(15) 0.0321(6) Uani 1 1 d .
H9 H 0.4452 0.3046 1.0749 0.038 Uiso 1 1 calc R
C10 C 0.6087(4) 0.23934(18) 1.02129(15) 0.0318(6) Uani 1 1 d .
H10 H 0.6528 0.1995 1.0594 0.038 Uiso 1 1 calc R
C11 C 0.6678(3) 0.23433(17) 0.95500(14) 0.0253(5) Uani 1 1 d .
C12 C 0.6036(4) 0.29580(19) 0.89961(15) 0.0324(6) Uani 1 1 d .
H12 H 0.6425 0.2937 0.8553 0.039 Uiso 1 1 calc R
C13 C 0.4812(4) 0.3610(2) 0.90962(16) 0.0375(7) Uani 1 1 d .
H13 H 0.4394 0.4025 0.8725 0.045 Uiso 1 1 calc R
C14 C 0.7936(3) 0.16193(17) 0.94305(15) 0.0290(5) Uani 1 1 d .
C15 C 1.3146(4) 0.0446(2) 0.94381(17) 0.0392(7) Uani 1 1 d .
H15A H 1.3321 -0.0202 0.9507 0.047 Uiso 1 1 calc R
H15B H 1.3894 0.0756 0.9844 0.047 Uiso 1 1 calc R
C16 C 1.3602(4) 0.0735(3) 0.8710(2) 0.0506(8) Uani 1 1 d .
H16A H 1.3770 0.1387 0.8706 0.061 Uiso 1 1 calc R
H16B H 1.4675 0.0445 0.8650 0.061 Uiso 1 1 calc R
C17 C 1.2188(5) 0.1943(3) 0.7444(2) 0.0567(9) Uani 1 1 d .
H17A H 1.3267 0.2182 0.7728 0.068 Uiso 1 1 calc R
H17B H 1.2022 0.2199 0.6952 0.068 Uiso 1 1 calc R
C18 C 1.2324(5) 0.0923(3) 0.7396(2) 0.0595(10) Uani 1 1 d .
H18A H 1.1405 0.0700 0.7006 0.071 Uiso 1 1 calc R
H18B H 1.3428 0.0765 0.7268 0.071 Uiso 1 1 calc R
C19 C 1.2125(5) -0.0514(3) 0.7986(2) 0.0655(11) Uani 1 1 d .
H19A H 1.1180 -0.0660 0.7588 0.098 Uiso 1 1 calc R
H19B H 1.1956 -0.0811 0.8428 0.098 Uiso 1 1 calc R
H19C H 1.3199 -0.0714 0.7865 0.098 Uiso 1 1 calc R
C20 C 1.2216(7) 0.1476(3) 1.1257(3) 0.0798(14) Uani 1 1 d D
H20A H 1.3043 0.1610 1.1700 0.120 Uiso 1 1 calc R
H20B H 1.1094 0.1702 1.1301 0.120 Uiso 1 1 calc R
H20C H 1.2574 0.1762 1.0845 0.120 Uiso 1 1 calc R
N1 N 1.2189(3) 0.04735(17) 0.81029(13) 0.0350(5) Uani 1 1 d .
O1 O 0.8507(3) 0.11004(13) 0.99605(11) 0.0367(5) Uani 1 1 d .
O2 O 0.8274(3) 0.15810(15) 0.87913(11) 0.0408(5) Uani 1 1 d .
O3 O 0.3091(3) 0.42769(15) 0.99181(11) 0.0455(6) Uani 1 1 d .
O4 O -0.2994(3) 0.66214(14) 0.81077(12) 0.0488(6) Uani 1 1 d .
O5 O -0.3362(2) 0.53916(13) 0.73996(10) 0.0324(4) Uani 1 1 d .
O6 O 1.1380(2) 0.06671(13) 0.94299(10) 0.0306(4) Uani 1 1 d .
O7 O 1.0793(3) 0.22153(15) 0.77788(13) 0.0474(5) Uani 1 1 d D
O8 O 1.2124(4) 0.05446(17) 1.11480(14) 0.0637(7) Uani 1 1 d D
Cu1 Cu 1.0000 0.0000 1.0000 0.02852(13) Uani 1 2 d S
Cu2 Cu 1.00765(4) 0.09105(2) 0.845478(17) 0.02911(11) Uani 1 1 d .
H01 H 0.980(2) 0.213(2) 0.7455(14) 0.044 Uiso 1 1 d D
H02 H 1.211(4) 0.0182(9) 1.1545(9) 0.044 Uiso 1 1 d D

loop_
_atom_site_aniso_label
_atom_site_aniso_U_11
_atom_site_aniso_U_22
_atom_site_aniso_U_33
_atom_site_aniso_U_23
_atom_site_aniso_U_13
_atom_site_aniso_U_12
C1 0.0247(13) 0.0318(13) 0.0265(13) 0.0024(10) 0.0024(11) 0.0035(11)
C2 0.0221(12) 0.0293(12) 0.0249(12) 0.0020(10) 0.0052(10) 0.0021(10)
C3 0.0295(14) 0.0314(14) 0.0313(14) -0.0053(11) 0.0027(12) 0.0006(12)
C4 0.0364(16) 0.0294(13) 0.0390(16) -0.0053(12) 0.0029(13) 0.0094(12)
C5 0.0259(13) 0.0370(14) 0.0267(13) 0.0008(11) 0.0031(11) 0.0109(11)
C6 0.0258(13) 0.0339(14) 0.0320(14) -0.0065(11) -0.0011(12) 0.0020(12)
C7 0.0296(14) 0.0283(13) 0.0322(14) -0.0022(11) 0.0027(12) 0.0052(11)
C8 0.0256(13) 0.0330(14) 0.0325(14) -0.0065(11) -0.0002(11) 0.0104(11)
C9 0.0333(14) 0.0358(14) 0.0284(13) -0.0013(11) 0.0094(12) 0.0066(12)
C10 0.0357(15) 0.0280(13) 0.0319(14) 0.0034(11) 0.0072(12) 0.0063(12)
C11 0.0215(12) 0.0248(12) 0.0290(12) -0.0014(10) 0.0037(10) 0.0036(10)
C12 0.0314(14) 0.0367(14) 0.0299(14) 0.0004(11) 0.0083(12) 0.0090(12)
C13 0.0380(16) 0.0423(16) 0.0299(14) 0.0070(12) 0.0014(13) 0.0166(13)
C14 0.0244(13) 0.0278(13) 0.0342(14) -0.0034(11) 0.0045(11) 0.0037(11)
C15 0.0214(13) 0.0502(18) 0.0427(17) 0.0067(14) -0.0017(13) 0.0020(13)
C16 0.0276(15) 0.067(2) 0.057(2) 0.0032(18) 0.0081(15) -0.0007(16)
C17 0.053(2) 0.070(2) 0.0452(19) 0.0174(17) 0.0048(17) -0.0200(19)
C18 0.053(2) 0.083(3) 0.049(2) 0.0081(19) 0.0249(18) 0.011(2)
C19 0.064(2) 0.053(2) 0.083(3) -0.019(2) 0.024(2) 0.0137(19)
C20 0.116(4) 0.042(2) 0.074(3) -0.0046(19) 0.002(3) -0.021(2)
N1 0.0301(12) 0.0422(14) 0.0350(13) -0.0026(11) 0.0121(11) 0.0045(11)
O1 0.0415(12) 0.0333(10) 0.0374(11) 0.0064(8) 0.0133(10) 0.0175(9)
O2 0.0393(11) 0.0542(13) 0.0290(10) -0.0007(9) 0.0068(9) 0.0244(10)
O3 0.0433(12) 0.0567(13) 0.0314(11) -0.0102(10) -0.0047(9) 0.0312(11)
O4 0.0511(14) 0.0381(12) 0.0473(13) -0.0103(10) -0.0140(11) 0.0185(10)
O5 0.0313(10) 0.0350(10) 0.0283(10) -0.0012(8) -0.0008(8) 0.0050(8)
O6 0.0242(9) 0.0385(10) 0.0278(9) 0.0040(8) 0.0017(8) 0.0045(8)
O7 0.0512(14) 0.0396(12) 0.0461(13) -0.0051(10) -0.0031(11) -0.0048(11)
O8 0.093(2) 0.0441(13) 0.0522(15) 0.0025(12) 0.0098(15) -0.0169(14)
Cu1 0.0296(3) 0.0263(2) 0.0303(2) 0.00334(18) 0.0075(2) 0.00934(19)
Cu2 0.02466(17) 0.0386(2) 0.02345(17) -0.00134(13) 0.00321(13) 0.00871(14)

loop_
_atom_type_symbol
_atom_type_description
_atom_type_scat_dispersion_real
_atom_type_scat_dispersion_imag
_atom_type_scat_source
C C 0.0033 0.0016 'International Tables Vol C Tables 4.2.6.8 and 6.1.1.4'
H H 0.0000 0.0000 'International Tables Vol C Tables 4.2.6.8 and 6.1.1.4'
N N 0.0061 0.0033 'International Tables Vol C Tables 4.2.6.8 and 6.1.1.4'
O O 0.0106 0.0060 'International Tables Vol C Tables 4.2.6.8 and 6.1.1.4'
Cu Cu 0.3201 1.2651 'International Tables Vol C Tables 4.2.6.8 and 6.1.1.4'

loop_
_geom_angle_atom_site_label_1
_geom_angle_atom_site_label_2
_geom_angle_atom_site_label_3
_geom_angle
_geom_angle_site_symmetry_1
_geom_angle_site_symmetry_3
O4 C1 O5 124.0(2) . .
O4 C1 C2 118.4(2) . .
O5 C1 C2 117.6(2) . .
C7 C2 C3 118.4(2) . .
C7 C2 C1 119.3(2) . .
C3 C2 C1 122.3(2) . .
C4 C3 C2 121.1(3) . .
C4 C3 H3 119.5 . .
C2 C3 H3 119.5 . .
C5 C4 C3 119.1(3) . .
C5 C4 H4 120.4 . .
C3 C4 H4 120.4 . .
C4 C5 O3 124.0(2) . .
C4 C5 C6 121.1(2) . .
O3 C5 C6 114.8(2) . .
C7 C6 C5 119.1(3) . .
C7 C6 H6 120.5 . .
C5 C6 H6 120.5 . .
C6 C7 C2 121.2(2) . .
C6 C7 H7 119.4 . .
C2 C7 H7 119.4 . .
C9 C8 O3 115.9(2) . .
C9 C8 C13 120.7(2) . .
O3 C8 C13 123.2(3) . .
C8 C9 C10 119.9(2) . .
C8 C9 H9 120.1 . .
C10 C9 H9 120.1 . .
C9 C10 C11 120.8(2) . .
C9 C10 H10 119.6 . .
C11 C10 H10 119.6 . .
C12 C11 C10 118.6(2) . .
C12 C11 C14 120.7(2) . .
C10 C11 C14 120.7(2) . .
C11 C12 C13 120.7(2) . .
C11 C12 H12 119.7 . .
C13 C12 H12 119.7 . .
C8 C13 C12 119.2(3) . .
C8 C13 H13 120.4 . .
C12 C13 H13 120.4 . .
O1 C14 O2 126.6(2) . .
O1 C14 C11 117.5(2) . .
O2 C14 C11 115.9(2) . .
O6 C15 C16 109.1(2) . .
O6 C15 H15A 109.9 . .
C16 C15 H15A 109.9 . .
O6 C15 H15B 109.9 . .
C16 C15 H15B 109.9 . .
H15A C15 H15B 108.3 . .
N1 C16 C15 109.2(2) . .
N1 C16 H16A 109.8 . .
C15 C16 H16A 109.8 . .
N1 C16 H16B 109.8 . .
C15 C16 H16B 109.8 . .
H16A C16 H16B 108.3 . .
O7 C17 C18 112.1(3) . .
O7 C17 H17A 109.2 . .
C18 C17 H17A 109.2 . .
O7 C17 H17B 109.2 . .
C18 C17 H17B 109.2 . .
H17A C17 H17B 107.9 . .
N1 C18 C17 111.8(3) . .
N1 C18 H18A 109.2 . .
C17 C18 H18A 109.2 . .
N1 C18 H18B 109.2 . .
C17 C18 H18B 109.2 . .
H18A C18 H18B 107.9 . .
N1 C19 H19A 109.5 . .
N1 C19 H19B 109.5 . .
H19A C19 H19B 109.5 . .
N1 C19 H19C 109.5 . .
H19A C19 H19C 109.5 . .
H19B C19 H19C 109.5 . .
O8 C20 H20A 109.5 . .
O8 C20 H20B 109.5 . .
H20A C20 H20B 109.5 . .
O8 C20 H20C 109.5 . .
H20A C20 H20C 109.5 . .
H20B C20 H20C 109.5 . .
C16 N1 C19 111.8(3) . .
C16 N1 C18 112.4(3) . .
C19 N1 C18 108.5(3) . .
C16 N1 Cu2 102.47(18) . .
C19 N1 Cu2 111.1(2) . .
C18 N1 Cu2 110.5(2) . .
C14 O1 Cu1 129.87(18) . .
C14 O2 Cu2 128.98(18) . .
C8 O3 C5 122.1(2) . .
C1 O5 Cu2 125.14(17) . 2_556
C15 O6 Cu2 112.91(17) . .
C15 O6 Cu1 122.06(17) . .
Cu2 O6 Cu1 110.89(10) . .
C17 O7 Cu2 106.23(19) . .
C17 O7 H01 108(2) . .
Cu2 O7 H01 88(2) . .
C20 O8 H02 118.2(12) . .
O6 Cu1 O6 180.0 3_757 .
O6 Cu1 O1 87.42(9) 3_757 3_757
O6 Cu1 O1 92.58(8) . 3_757
O6 Cu1 O1 92.58(8) 3_757 .
O6 Cu1 O1 87.42(9) . .
O1 Cu1 O1 180.000(1) 3_757 .
O6 Cu2 O2 94.64(8) . .
O6 Cu2 N1 85.64(9) . .
O2 Cu2 N1 167.77(10) . .
O6 Cu2 O5 144.51(8) . 2_546
O2 Cu2 O5 91.68(9) . 2_546
N1 Cu2 O5 95.17(10) . 2_546
O6 Cu2 O7 119.87(8) . .
O2 Cu2 O7 91.15(9) . .
N1 Cu2 O7 78.21(9) . .
O5 Cu2 O7 94.82(8) 2_546 .

loop_
_geom_bond_atom_site_label_1
_geom_bond_atom_site_label_2
_geom_bond_distance
_geom_bond_site_symmetry_2
C1 O4 1.240(3) .
C1 O5 1.275(3) .
C1 C2 1.501(4) .
C2 C7 1.386(4) .
C2 C3 1.396(4) .
C3 C4 1.381(4) .
C3 H3 0.9300 .
C4 C5 1.378(4) .
C4 H4 0.9300 .
C5 O3 1.382(3) .
C5 C6 1.386(4) .
C6 C7 1.380(4) .
C6 H6 0.9300 .
C7 H7 0.9300 .
C8 C9 1.371(4) .
C8 O3 1.379(3) .
C8 C13 1.385(4) .
C9 C10 1.382(4) .
C9 H9 0.9300 .
C10 C11 1.396(4) .
C10 H10 0.9300 .
C11 C12 1.385(4) .
C11 C14 1.500(3) .
C12 C13 1.397(4) .
C12 H12 0.9300 .
C13 H13 0.9300 .
C14 O1 1.254(3) .
C14 O2 1.263(3) .
C15 O6 1.421(3) .
C15 C16 1.521(5) .
C15 H15A 0.9700 .
C15 H15B 0.9700 .
C16 N1 1.464(4) .
C16 H16A 0.9700 .
C16 H16B 0.9700 .
C17 O7 1.419(4) .
C17 C18 1.512(5) .
C17 H17A 0.9700 .
C17 H17B 0.9700 .
C18 N1 1.488(4) .
C18 H18A 0.9700 .
C18 H18B 0.9700 .
C19 N1 1.471(4) .
C19 H19A 0.9600 .
C19 H19B 0.9600 .
C19 H19C 0.9600 .
C20 O8 1.388(4) .
C20 H20A 0.9600 .
C20 H20B 0.9600 .
C20 H20C 0.9600 .
N1 Cu2 2.004(2) .
O1 Cu1 1.9938(19) .
O2 Cu2 1.927(2) .
O5 Cu2 2.0120(19) 2_556
O6 Cu2 1.9224(19) .
O6 Cu1 1.9249(19) .
O7 Cu2 2.420(2) .
O7 H01 0.893(10) .
O8 H02 0.910(9) .
Cu1 O6 1.9249(19) 3_757
Cu1 O1 1.9938(19) 3_757
Cu2 O5 2.012(2) 2_546

loop_
_geom_torsion_atom_site_label_1
_geom_torsion_atom_site_label_2
_geom_torsion_atom_site_label_3
_geom_torsion_atom_site_label_4
_geom_torsion
_geom_torsion_site_symmetry_4
O4 C1 C2 C7 -6.7(4) .
O5 C1 C2 C7 173.4(2) .
O4 C1 C2 C3 173.4(3) .
O5 C1 C2 C3 -6.4(4) .
C7 C2 C3 C4 -0.5(4) .
C1 C2 C3 C4 179.3(3) .
C2 C3 C4 C5 -0.4(4) .
C3 C4 C5 O3 175.0(3) .
C3 C4 C5 C6 0.6(4) .
C4 C5 C6 C7 0.2(4) .
O3 C5 C6 C7 -174.7(3) .
C5 C6 C7 C2 -1.2(4) .
C3 C2 C7 C6 1.3(4) .
C1 C2 C7 C6 -178.5(2) .
O3 C8 C9 C10 -175.7(3) .
C13 C8 C9 C10 0.1(4) .
C8 C9 C10 C11 -1.4(4) .
C9 C10 C11 C12 1.6(4) .
C9 C10 C11 C14 -176.4(2) .
C10 C11 C12 C13 -0.5(4) .
C14 C11 C12 C13 177.4(3) .
C9 C8 C13 C12 1.0(5) .
O3 C8 C13 C12 176.4(3) .
C11 C12 C13 C8 -0.7(5) .
C12 C11 C14 O1 178.0(3) .
C10 C11 C14 O1 -4.1(4) .
C12 C11 C14 O2 -3.9(4) .
C10 C11 C14 O2 174.0(3) .
O6 C15 C16 N1 -43.8(4) .
O7 C17 C18 N1 -46.3(4) .
C15 C16 N1 C19 -71.6(3) .
C15 C16 N1 C18 166.1(3) .
C15 C16 N1 Cu2 47.4(3) .
C17 C18 N1 C16 -62.4(4) .
C17 C18 N1 C19 173.4(3) .
C17 C18 N1 Cu2 51.4(4) .
O2 C14 O1 Cu1 -4.1(4) .
C11 C14 O1 Cu1 173.69(17) .
O1 C14 O2 Cu2 -13.9(4) .
C11 C14 O2 Cu2 168.27(18) .
C9 C8 O3 C5 -147.2(3) .
C13 C8 O3 C5 37.1(4) .
C4 C5 O3 C8 38.1(4) .
C6 C5 O3 C8 -147.2(3) .
O4 C1 O5 Cu2 12.9(4) 2_556
C2 C1 O5 Cu2 -167.22(16) 2_556
C16 C15 O6 Cu2 16.5(3) .
C16 C15 O6 Cu1 152.6(2) .
C18 C17 O7 Cu2 19.4(3) .
C15 O6 Cu1 O6 133(100) 3_757
Cu2 O6 Cu1 O6 -90(100) 3_757
C15 O6 Cu1 O1 -23.6(2) 3_757
Cu2 O6 Cu1 O1 113.34(11) 3_757
C15 O6 Cu1 O1 156.4(2) .
Cu2 O6 Cu1 O1 -66.66(11) .
C14 O1 Cu1 O6 -136.7(2) 3_757
C14 O1 Cu1 O6 43.3(2) .
C14 O1 Cu1 O1 144(100) 3_757
C15 O6 Cu2 O2 -159.42(19) .
Cu1 O6 Cu2 O2 59.49(11) .
C15 O6 Cu2 N1 8.31(19) .
Cu1 O6 Cu2 N1 -132.78(12) .
C15 O6 Cu2 O5 101.1(2) 2_546
Cu1 O6 Cu2 O5 -39.98(18) 2_546
C15 O6 Cu2 O7 -65.4(2) .
Cu1 O6 Cu2 O7 153.49(9) .
C14 O2 Cu2 O6 -14.8(3) .
C14 O2 Cu2 N1 -105.7(5) .
C14 O2 Cu2 O5 130.2(3) 2_546
C14 O2 Cu2 O7 -134.9(3) .
C16 N1 Cu2 O6 -30.98(19) .
C19 N1 Cu2 O6 88.6(2) .
C18 N1 Cu2 O6 -151.0(2) .
C16 N1 Cu2 O2 60.8(5) .
C19 N1 Cu2 O2 -180(26) .
C18 N1 Cu2 O2 -59.2(5) .
C16 N1 Cu2 O5 -175.38(19) 2_546
C19 N1 Cu2 O5 -55.8(2) 2_546
C18 N1 Cu2 O5 64.6(2) 2_546
C16 N1 Cu2 O7 90.8(2) .
C19 N1 Cu2 O7 -149.7(2) .
C18 N1 Cu2 O7 -29.2(2) .
C17 O7 Cu2 O6 83.4(2) .
C17 O7 Cu2 O2 179.4(2) .
C17 O7 Cu2 N1 5.5(2) .
C17 O7 Cu2 O5 -88.8(2) 2_546
